data_9017888
loop_
_publ_author_name
'Makovicky, E.'
'Topa, D.'

_publ_section_title
;
 Twinnite, Pb0.8Tl0.1Sb1.3As0.8S4, the OD character and the question of its polytypism
;
_journal_name_full 'Zeitschrift fur Kristallographie'
_journal_page_first 468
_journal_page_last 475
_journal_volume 227
_journal_year 2012
_chemical_compound_source 'Jas Roux, France'
_chemical_formula_sum 'As0.745 Pb0.98 S4 Sb1.275'
_chemical_name_mineral Twinnite
_space_group_IT_number 14
_space_group_name_Hall '-P 2yn'
_space_group_name_H-M_alt 'P 1 21/n 1'
_symmetry_space_group_name_H-M 'P 1 21/n 1'
_cell_angle_alpha 90
_cell_angle_beta 91.061
_cell_angle_gamma 90
_cell_length_a 7.997
_cell_length_b 19.517
_cell_length_c 8.634
_cell_formula_units_Z 8
_cell_volume 1347.342
_database_code_amcsd 0019818
_exptl_crystal_density_diffrn 5.348
_cod_data_source_file inputs/fixed/split/13312.cif
_cod_data_source_block 13312
_cod_original_formula_sum 'Pb.98 Sb1.275 As.745 S4'
_cod_database_code 9017888

loop_
_space_group_symop_operation_xyz
x,y,z
1/2+x,1/2-y,1/2+z
1/2-x,1/2+y,1/2-z
-x,-y,-z

loop_
_atom_site_aniso_label
_atom_site_aniso_U_11
_atom_site_aniso_U_22
_atom_site_aniso_U_33
_atom_site_aniso_U_12
_atom_site_aniso_U_13
_atom_site_aniso_U_23
PbMe1 0.05490 0.03720 0.04770 0.00310 0.01420 0.00490
SbMe1 0.05490 0.03720 0.04770 0.00310 0.01420 0.00490
PbMe2 0.07740 0.03920 0.04870 -0.02140 -0.03320 0.01530
SbMe2 0.07740 0.03920 0.04870 -0.02140 -0.03320 0.01530
SbMe3 0.02120 0.02650 0.02490 0.00170 -0.00470 -0.00020
SbMe4 0.02180 0.02010 0.03250 -0.00100 -0.00520 0.00090
AsMe5 0.02410 0.03620 0.01900 0.00130 -0.00010 0.00720
SbMe5 0.02410 0.03620 0.01900 0.00130 -0.00010 0.00720
AsMe6 0.02720 0.02590 0.02500 0.00080 -0.00400 -0.00240
SbMe6 0.02720 0.02590 0.02500 0.00080 -0.00400 -0.00240
S1 0.01400 0.02700 0.02000 0.00200 -0.00600 0.00200
S2 0.02000 0.02500 0.01700 -0.00100 -0.00100 0.00100
S3 0.02600 0.05600 0.02300 0.01000 0.00000 0.00300
S4 0.02200 0.02800 0.01500 -0.00100 0.00200 -0.00100
S5 0.01700 0.03400 0.02000 0.00500 -0.00100 -0.00100
S6 0.02900 0.01200 0.04100 -0.00400 -0.00700 0.00000
S7 0.03900 0.02200 0.02900 -0.00300 -0.01200 -0.00300
S8 0.02400 0.02800 0.03300 -0.00300 -0.00700 0.00400

loop_
_atom_site_label
_atom_site_fract_x
_atom_site_fract_y
_atom_site_fract_z
_atom_site_occupancy
_atom_site_U_iso_or_equiv
PbMe1 0.08755 0.80109 0.89603 0.98000 0.04640
SbMe1 0.08755 0.80109 0.89603 0.02000 0.04640
PbMe2 0.57952 0.70454 0.88681 0.98000 0.05550
SbMe2 0.57952 0.70454 0.88681 0.02000 0.05550
SbMe3 0.80549 0.97285 0.40298 1.00000 0.02430
SbMe4 0.51555 0.88957 0.11032 1.00000 0.02490
AsMe5 0.15780 0.99710 0.14200 0.87000 0.02640
SbMe5 0.15780 0.99710 0.14200 0.13000 0.02640
AsMe6 0.47930 0.87182 0.64280 0.62000 0.02610
SbMe6 0.47930 0.87182 0.64280 0.38000 0.02610
S1 0.49880 0.57730 0.10000 1.00000 0.02070
S2 0.66750 0.84940 0.84830 1.00000 0.02090
S3 0.65610 1.03680 0.67280 1.00000 0.03500
S4 0.45840 0.58950 0.67610 1.00000 0.02170
S5 0.29880 0.94390 0.93630 1.00000 0.02340
S6 0.35580 0.78320 0.13390 1.00000 0.02740
S7 0.14970 0.65970 0.93580 1.00000 0.03010
S8 0.33240 0.76650 0.65310 1.00000 0.02830

loop_
_cod_related_entry_id
_cod_related_entry_database
_cod_related_entry_code
1 AMCSD 0019818
